data_7711614
loop_
_publ_author_name
'Cheng, Yang'
'Yang, Qingqing'
'He, Jiang'
'Zou, Wenjie'
'Liao, Keyu'
'Chang, Xiaoyong'
'Zou, Chao'
'Lu, Wei'

_publ_section_title
;
 The energy gap law for NIR-phosphorescent Cr(III) complexes.
;
_journal_issue 9
_journal_name_full 'Dalton transactions (Cambridge, England : 2003)'
_journal_page_first 2561
_journal_page_last 2565
_journal_paper_doi 10.1039/d2dt02872g
_journal_volume 52
_journal_year 2023
_chemical_formula_moiety 'C40 H32 Cr N10, F6 P, 0.5(C H4 O), 0.5(H2 O)'
_chemical_formula_sum 'C41.13 H37.51 Cr F6 N10 O1.63 P'
_chemical_formula_weight 894.93
_space_group_crystal_system monoclinic
_space_group_IT_number 14
_space_group_name_Hall '-P 2ybc'
_space_group_name_H-M_alt 'P 1 21/c 1'
_atom_sites_solution_hydrogens mixed
_atom_sites_solution_primary dual
_audit_creation_date 2021-03-23
_audit_creation_method
;
Olex2 1.3
(compiled 2020.11.12 svn.r5f609507 for OlexSys, GUI svn.r6272)
;
_audit_update_record
;
2022-07-19 deposited with the CCDC.	2022-10-26 downloaded from the CCDC.
;
_cell_angle_alpha 90
_cell_angle_beta 102.640(2)
_cell_angle_gamma 90
_cell_formula_units_Z 8
_cell_length_a 19.9874(13)
_cell_length_b 18.8599(12)
_cell_length_c 21.5414(14)
_cell_measurement_reflns_used 9933
_cell_measurement_temperature 100
_cell_measurement_theta_max 27.83
_cell_measurement_theta_min 2.22
_cell_volume 7923.5(9)
_computing_cell_refinement 'SAINT V8.38A (Bruker, 2018)'
_computing_data_reduction 'SAINT V8.38A (Bruker, 2018)'
_computing_molecular_graphics 'Olex2 1.3 (Dolomanov et al., 2009)'
_computing_publication_material 'Olex2 1.3 (Dolomanov et al., 2009)'
_computing_structure_refinement 'SHELXL 2018/3 (Sheldrick, 2015)'
_computing_structure_solution 'SHELXT 2014/5 (Sheldrick, 2014)'
_diffrn_ambient_temperature 100
_diffrn_detector 'Bruker PHOTON 100 area detector'
_diffrn_detector_area_resol_mean 7.9
_diffrn_detector_type 'CMOS area detector'
_diffrn_measured_fraction_theta_full 0.999
_diffrn_measured_fraction_theta_max 0.997
_diffrn_measurement_device 'three-circle diffractometer'
_diffrn_measurement_device_type 'Bruker D8 VENTURE'
_diffrn_measurement_method '\w and \f scans'
_diffrn_radiation_monochromator 'mirror optics'
_diffrn_radiation_probe x-ray
_diffrn_radiation_type MoK\a
_diffrn_radiation_wavelength 0.71073
_diffrn_reflns_av_R_equivalents 0.0702
_diffrn_reflns_av_unetI/netI 0.0645
_diffrn_reflns_Laue_measured_fraction_full 0.999
_diffrn_reflns_Laue_measured_fraction_max 0.997
_diffrn_reflns_limit_h_max 26
_diffrn_reflns_limit_h_min -26
_diffrn_reflns_limit_k_max 25
_diffrn_reflns_limit_k_min -25
_diffrn_reflns_limit_l_max 28
_diffrn_reflns_limit_l_min -28
_diffrn_reflns_number 99292
_diffrn_reflns_point_group_measured_fraction_full 0.999
_diffrn_reflns_point_group_measured_fraction_max 0.997
_diffrn_reflns_theta_full 25.242
_diffrn_reflns_theta_max 28.372
_diffrn_reflns_theta_min 2.088
_diffrn_source 'microfocus sealed X-ray tube'
_diffrn_source_current 1.0
_diffrn_source_power 0.05
_diffrn_source_type 'Incoatec I\ms'
_diffrn_source_voltage 50.0
_diffrn_standards_number 0
_exptl_absorpt_coefficient_mu 0.408
_exptl_absorpt_correction_T_max 0.7457
_exptl_absorpt_correction_T_min 0.6577
_exptl_absorpt_correction_type multi-scan
_exptl_absorpt_process_details
;
SADABS-2016/2 (Bruker,2016/2) was used for absorption correction.
wR2(int) was 0.1247 before and 0.0685 after correction.
The Ratio of minimum to maximum transmission is 0.8820.
The \l/2 correction factor is Not present.
;
_exptl_crystal_colour red
_exptl_crystal_colour_primary red
_exptl_crystal_density_diffrn 1.500
_exptl_crystal_description block
_exptl_crystal_F_000 3683
_exptl_crystal_size_max 0.33
_exptl_crystal_size_mid 0.32
_exptl_crystal_size_min 0.28
_refine_diff_density_max 1.355
_refine_diff_density_min -1.030
_refine_diff_density_rms 0.086
_refine_ls_extinction_method none
_refine_ls_goodness_of_fit_ref 1.023
_refine_ls_hydrogen_treatment constr
_refine_ls_matrix_type full
_refine_ls_number_parameters 1104
_refine_ls_number_reflns 19782
_refine_ls_number_restraints 156
_refine_ls_restrained_S_all 1.026
_refine_ls_R_factor_all 0.1077
_refine_ls_R_factor_gt 0.0597
_refine_ls_shift/su_max 0.001
_refine_ls_shift/su_mean 0.000
_refine_ls_structure_factor_coef Fsqd
_refine_ls_weighting_details 'w=1/[\s^2^(Fo^2^)+(0.0591P)^2^+14.5755P] where P=(Fo^2^+2Fc^2^)/3'
_refine_ls_weighting_scheme calc
_refine_ls_wR_factor_gt 0.1330
_refine_ls_wR_factor_ref 0.1583
_reflns_Friedel_coverage 0.000
_reflns_number_gt 12837
_reflns_number_total 19782
_reflns_threshold_expression 'I > 2\s(I)'
_cod_data_source_file d2dt02872g2.cif
_cod_data_source_block cxy1645_0m
_cod_depositor_comments 'Adding full bibliography for 7711611--7711615.cif.'
_cod_database_code 7711614
_shelx_shelxl_version_number 2018/3
_shelx_space_group_comment
;
The symmetry employed for this shelxl refinement is uniquely defined
by the following loop, which should always be used as a source of
symmetry information in preference to the above space-group names.
They are only intended as comments.
;
_shelx_estimated_absorpt_t_max 0.894
_shelx_estimated_absorpt_t_min 0.877
_olex2_refinement_description
;
1. Fixed Uiso
 At 1.2 times of:
  All C(H) groups
 At 1.5 times of:
  All C(H,H,H) groups, All O(H) groups, All O(H,H) groups
2. Restrained distances
 P1-F1 \\sim P1-F1A
 with sigma of 0.02
 P1-F5 \\sim P1-F5A
 with sigma of 0.02
 P1-F4 \\sim P1-F4A
 with sigma of 0.02
 P1-F2 \\sim P1-F2A
 with sigma of 0.02
 P1-F6 \\sim P1-F6A
 with sigma of 0.02
 P1-F3 \\sim P1-F3A
 with sigma of 0.02
3. Uiso/Uaniso restraints and constraints
P1 \\sim F4A \\sim F6 \\sim F1A \\sim F5A \\sim F5 \\sim F2 \\sim F3 \\sim F1
\\sim F2A \\sim F4 \\sim F3A \\sim F6A: within 2A with sigma of 0.01 and sigma
for terminal atoms of 0.02 within 2A
Uanis(F2A) = Uanis(F2)
Uanis(F1A) = Uanis(F1)
Uanis(F6A) = Uanis(F6)
Uanis(F4) = Uanis(F4A)
Uanis(F5A) = Uanis(F5)
Uanis(F3A) = Uanis(F3)
4. Others
 Sof(F2A)=Sof(F3A)=Sof(F6A)=Sof(F5A)=Sof(F1A)=Sof(F4A)=1-FVAR(1)
 Sof(F1)=Sof(F2)=Sof(F3)=Sof(F4)=Sof(F5)=Sof(F6)=FVAR(1)
5.a Free rotating group:
 O2(H2A,H2B)
5.b Aromatic/amide H refined with riding coordinates:
 C3(H3), C15(H15), C23(H23), C13(H13), C26(H26), C12(H12), C24(H24), C40(H40),
 C35(H35), C32(H32), C39(H39), C18(H18), C37(H37), C19(H19), C20(H20), C38(H38),
  C6(H6), C4(H4), C33(H33), C17(H17), C72(H72), C43(H43), C80(H80), C44(H44),
 C63(H63), C53(H53), C79(H79), C55(H55), C73(H73), C52(H52), C64(H64), C60(H60),
  C66(H66), C75(H75), C46(H46), C58(H58), C59(H59), C57(H57), C77(H77), C78(H78)
5.c Idealised Me refined as rotating group:
 C16(H16A,H16B,H16C), C7(H7A,H7B,H7C), C36(H36A,H36B,H36C), C27(H27A,H27B,
 H27C), C76(H76A,H76B,H76C), C47(H47A,H47B,H47C), C67(H67A,H67B,H67C), C56(H56A,
 H56B,H56C), C81(H81A,H81B,H81C)
5.d Idealised tetrahedral OH refined as rotating group:
 O1(H1)
;
_smtbx_masks_special_details
;
A solvent mask was calculated and 84 electrons were 
found in a volume of 310\%A^3^ in 1 void per unit cell. 
This is consistent with the presence of 
0.625[CH3OH] per Unit Cell 
which account for 90 electrons 
per unit cell.
;
_smtbx_masks_void_probe_radius 1.2
_smtbx_masks_void_truncation_radius 1.2
_olex2_submission_special_instructions 'No special instructions were received'

loop_
_space_group_symop_operation_xyz
'x, y, z'
'-x, y+1/2, -z+1/2'
'-x, -y, -z'
'x, -y-1/2, z-1/2'

loop_
_atom_site_label
_atom_site_type_symbol
_atom_site_fract_x
_atom_site_fract_y
_atom_site_fract_z
_atom_site_U_iso_or_equiv
_atom_site_adp_type
_atom_site_occupancy
_atom_site_site_symmetry_order
_atom_site_calc_flag
_atom_site_refinement_flags_posn
_atom_site_refinement_flags_adp
_atom_site_refinement_flags_occupancy
_atom_site_disorder_assembly
_atom_site_disorder_group
Cr1 Cr 0.10374(2) 0.62893(2) 0.16897(2) 0.01391(10) Uani 1 1 d . . . . .
N1 N 0.08888(12) 0.73238(12) 0.17430(10) 0.0155(5) Uani 1 1 d . . . . .
N6 N 0.12013(12) 0.52580(12) 0.16122(10) 0.0156(5) Uani 1 1 d . . . . .
N3 N 0.19912(12) 0.65389(12) 0.14881(11) 0.0164(5) Uani 1 1 d . . . . .
N8 N 0.14139(11) 0.61795(12) 0.26785(11) 0.0152(5) Uani 1 1 d . . . . .
N10 N 0.06544(11) 0.62970(12) 0.06956(10) 0.0146(5) Uani 1 1 d . . . . .
N7 N 0.15211(12) 0.48926(12) 0.27189(11) 0.0182(5) Uani 1 1 d . . . . .
N4 N -0.01105(12) 0.73566(13) 0.22017(11) 0.0186(5) Uani 1 1 d . . . . .
N5 N 0.00552(12) 0.61553(12) 0.18599(11) 0.0159(5) Uani 1 1 d . . . . .
N9 N 0.10707(13) 0.51382(13) 0.04737(11) 0.0200(5) Uani 1 1 d . . . . .
N2 N 0.17427(12) 0.77726(13) 0.12041(11) 0.0194(5) Uani 1 1 d . . . . .
C11 C -0.02749(14) 0.66447(15) 0.21531(13) 0.0168(6) Uani 1 1 d . . . . .
C21 C 0.14096(14) 0.47867(15) 0.21131(13) 0.0161(6) Uani 1 1 d . . . . .
C9 C 0.03811(15) 0.84127(15) 0.18478(13) 0.0176(6) Uani 1 1 d . . . . .
C29 C 0.14100(14) 0.41624(15) 0.11977(13) 0.0186(6) Uani 1 1 d . . . . .
C3 C 0.24692(14) 0.60209(15) 0.15235(14) 0.0184(6) Uani 1 1 d . . . . .
H3 H 0.241157 0.559941 0.174762 0.022 Uiso 1 1 calc R U . . .
C15 C -0.08675(15) 0.64653(16) 0.23622(14) 0.0209(6) Uani 1 1 d . . . . .
H15 H -0.106241 0.680408 0.259716 0.025 Uiso 1 1 calc R U . . .
C23 C 0.14748(15) 0.67725(15) 0.30385(14) 0.0195(6) Uani 1 1 d . . . . .
H23 H 0.144247 0.721697 0.282640 0.023 Uiso 1 1 calc R U . . .
C13 C -0.08624(15) 0.53352(16) 0.18995(14) 0.0216(6) Uani 1 1 d . . . . .
H13 H -0.106456 0.488503 0.178328 0.026 Uiso 1 1 calc R U . . .
C8 C 0.09104(14) 0.85308(15) 0.15346(13) 0.0180(6) Uani 1 1 d . . . . .
C26 C 0.16261(15) 0.55312(16) 0.36662(13) 0.0204(6) Uani 1 1 d . . . . .
H26 H 0.168817 0.508540 0.387623 0.024 Uiso 1 1 calc R U . . .
C30 C 0.12066(14) 0.49074(15) 0.10501(13) 0.0172(6) Uani 1 1 d . . . . .
C12 C -0.02611(15) 0.55165(15) 0.17349(14) 0.0193(6) Uani 1 1 d . . . . .
H12 H -0.005025 0.517227 0.151848 0.023 Uiso 1 1 calc R U . . .
C25 C 0.16531(15) 0.61380(16) 0.40241(14) 0.0215(6) Uani 1 1 d . . . . .
C5 C 0.31284(14) 0.66699(16) 0.09106(13) 0.0200(6) Uani 1 1 d . . . . .
C24 C 0.15805(15) 0.67762(16) 0.36921(14) 0.0207(6) Uani 1 1 d . . . . .
H24 H 0.160388 0.721302 0.391544 0.025 Uiso 1 1 calc R U . . .
C40 C 0.17051(15) 0.34374(15) 0.21412(14) 0.0209(6) Uani 1 1 d . . . . .
H40 H 0.178022 0.338325 0.258963 0.025 Uiso 1 1 calc R U . . .
C35 C 0.06677(15) 0.59230(16) -0.03679(13) 0.0204(6) Uani 1 1 d . . . . .
H35 H 0.079372 0.557110 -0.063654 0.024 Uiso 1 1 calc R U . . .
C32 C 0.03212(14) 0.68870(15) 0.04242(14) 0.0185(6) Uani 1 1 d . . . . .
H32 H 0.018753 0.722854 0.069773 0.022 Uiso 1 1 calc R U . . .
C39 C 0.17762(15) 0.28729(16) 0.17517(15) 0.0225(6) Uani 1 1 d . . . . .
H39 H 0.190620 0.242264 0.193698 0.027 Uiso 1 1 calc R U . . .
C34 C 0.03559(14) 0.65369(16) -0.06366(13) 0.0186(6) Uani 1 1 d . . . . .
C18 C 0.00695(16) 0.96245(16) 0.17255(15) 0.0232(6) Uani 1 1 d . . . . .
H18 H -0.021855 1.000801 0.178416 0.028 Uiso 1 1 calc R U . . .
C16 C -0.18333(16) 0.56435(17) 0.24394(16) 0.0273(7) Uani 1 1 d . . . . .
H16A H -0.186085 0.592416 0.281581 0.041 Uiso 1 1 calc R U . . .
H16B H -0.184263 0.513764 0.254121 0.041 Uiso 1 1 calc R U . . .
H16C H -0.222412 0.575747 0.209209 0.041 Uiso 1 1 calc R U . . .
C37 C 0.14725(16) 0.35954(16) 0.08048(14) 0.0234(6) Uani 1 1 d . . . . .
H37 H 0.138878 0.364847 0.035587 0.028 Uiso 1 1 calc R U . . .
C19 C 0.06090(16) 0.97476(16) 0.14201(15) 0.0242(6) Uani 1 1 d . . . . .
H19 H 0.068231 1.021246 0.127868 0.029 Uiso 1 1 calc R U . . .
C7 C 0.37095(15) 0.67330(18) 0.05753(14) 0.0255(7) Uani 1 1 d . . . . .
H7A H 0.355061 0.659599 0.012844 0.038 Uiso 1 1 calc R U . . .
H7B H 0.408478 0.641991 0.077936 0.038 Uiso 1 1 calc R U . . .
H7C H 0.387248 0.722444 0.059907 0.038 Uiso 1 1 calc R U . . .
C20 C 0.10384(15) 0.92008(16) 0.13208(14) 0.0218(6) Uani 1 1 d . . . . .
H20 H 0.140565 0.928204 0.111442 0.026 Uiso 1 1 calc R U . . .
C36 C 0.02126(16) 0.66765(17) -0.13367(13) 0.0241(7) Uani 1 1 d . . . . .
H36A H 0.034915 0.626334 -0.155568 0.036 Uiso 1 1 calc R U . . .
H36B H 0.047337 0.709256 -0.142000 0.036 Uiso 1 1 calc R U . . .
H36C H -0.027851 0.676506 -0.149328 0.036 Uiso 1 1 calc R U . . .
C38 C 0.16618(16) 0.29491(16) 0.10937(15) 0.0245(7) Uani 1 1 d . . . . .
H38 H 0.171467 0.255050 0.083913 0.029 Uiso 1 1 calc R U . . .
C22 C 0.15099(14) 0.55504(15) 0.30018(13) 0.0166(6) Uani 1 1 d . . . . .
C1 C 0.12352(14) 0.78430(15) 0.14801(13) 0.0164(6) Uani 1 1 d . . . . .
C2 C 0.21137(14) 0.71540(15) 0.11981(13) 0.0185(6) Uani 1 1 d . . . . .
C10 C 0.03647(14) 0.76457(15) 0.19661(13) 0.0175(6) Uani 1 1 d . . . . .
C28 C 0.15197(14) 0.40856(15) 0.18516(13) 0.0174(6) Uani 1 1 d . . . . .
C6 C 0.26629(15) 0.72115(16) 0.08990(14) 0.0206(6) Uani 1 1 d . . . . .
H6 H 0.271826 0.763737 0.068018 0.025 Uiso 1 1 calc R U . . .
C31 C 0.08030(14) 0.58048(15) 0.02873(13) 0.0174(6) Uani 1 1 d . . . . .
C4 C 0.30313(15) 0.60679(16) 0.12556(14) 0.0213(6) Uani 1 1 d . . . . .
H4 H 0.335347 0.569050 0.130544 0.026 Uiso 1 1 calc R U . . .
C14 C -0.11773(14) 0.58139(16) 0.22385(14) 0.0197(6) Uani 1 1 d . . . . .
C33 C 0.01652(14) 0.70222(16) -0.02162(14) 0.0196(6) Uani 1 1 d . . . . .
H33 H -0.007156 0.744422 -0.037390 0.024 Uiso 1 1 calc R U . . .
C17 C -0.00548(15) 0.89562(16) 0.19447(14) 0.0212(6) Uani 1 1 d . . . . .
H17 H -0.042122 0.887367 0.215169 0.025 Uiso 1 1 calc R U . . .
C27 C 0.17794(19) 0.61190(18) 0.47363(14) 0.0313(8) Uani 1 1 d . . . . .
H27A H 0.156179 0.569693 0.486983 0.047 Uiso 1 1 calc R U . . .
H27B H 0.158503 0.654497 0.488902 0.047 Uiso 1 1 calc R U . . .
H27C H 0.227408 0.610278 0.491558 0.047 Uiso 1 1 calc R U . . .
Cr2 Cr 0.40772(2) 0.31031(2) 0.35658(2) 0.01686(11) Uani 1 1 d . . . . .
N11 N 0.38864(12) 0.41220(13) 0.36721(11) 0.0188(5) Uani 1 1 d . . . . .
N16 N 0.42788(12) 0.20924(13) 0.34346(11) 0.0186(5) Uani 1 1 d . . . . .
N17 N 0.53250(12) 0.21873(14) 0.30448(11) 0.0207(5) Uani 1 1 d . . . . .
N14 N 0.41782(13) 0.42363(15) 0.48230(12) 0.0267(6) Uani 1 1 d . . . . .
N13 N 0.36716(12) 0.32367(13) 0.25817(11) 0.0181(5) Uani 1 1 d . . . . .
N15 N 0.44537(12) 0.30398(13) 0.45519(11) 0.0196(5) Uani 1 1 d . . . . .
N12 N 0.35091(13) 0.45145(13) 0.25784(11) 0.0216(5) Uani 1 1 d . . . . .
N18 N 0.50771(12) 0.33266(13) 0.34671(11) 0.0192(5) Uani 1 1 d . . . . .
N20 N 0.31151(12) 0.27897(13) 0.36978(11) 0.0189(5) Uani 1 1 d . . . . .
N19 N 0.32955(12) 0.15146(14) 0.36945(12) 0.0229(5) Uani 1 1 d . . . . .
C62 C 0.54730(15) 0.28892(17) 0.31929(13) 0.0211(6) Uani 1 1 d . . . . .
C61 C 0.48205(14) 0.18408(16) 0.31858(13) 0.0195(6) Uani 1 1 d . . . . .
C71 C 0.29283(14) 0.21119(16) 0.37928(13) 0.0199(6) Uani 1 1 d . . . . .
C72 C 0.26549(15) 0.33038(17) 0.37471(14) 0.0223(6) Uani 1 1 d . . . . .
H72 H 0.276656 0.377960 0.366611 0.027 Uiso 1 1 calc R U . . .
C68 C 0.47504(15) 0.10713(17) 0.31011(14) 0.0216(6) Uani 1 1 d . . . . .
C43 C 0.35933(15) 0.26504(16) 0.22045(14) 0.0222(6) Uani 1 1 d . . . . .
H43 H 0.366088 0.220108 0.240789 0.027 Uiso 1 1 calc R U . . .
C74 C 0.18586(14) 0.24934(17) 0.40380(13) 0.0211(6) Uani 1 1 d . . . . .
C51 C 0.44189(15) 0.35587(18) 0.49809(14) 0.0242(7) Uani 1 1 d . . . . .
C80 C 0.51477(15) 0.05722(18) 0.28745(15) 0.0265(7) Uani 1 1 d . . . . .
H80 H 0.554020 0.070691 0.272123 0.032 Uiso 1 1 calc R U . . .
C45 C 0.33087(16) 0.33054(18) 0.12346(14) 0.0253(7) Uani 1 1 d . . . . .
C49 C 0.37431(15) 0.52105(17) 0.41315(14) 0.0239(6) Uani 1 1 d . . . . .
C44 C 0.34245(15) 0.26605(17) 0.15538(14) 0.0248(7) Uani 1 1 d . . . . .
H44 H 0.338639 0.222915 0.132096 0.030 Uiso 1 1 calc R U . . .
C63 C 0.53515(15) 0.39638(17) 0.36732(15) 0.0243(7) Uani 1 1 d . . . . .
H63 H 0.509651 0.426353 0.389039 0.029 Uiso 1 1 calc R U . . .
C53 C 0.49938(16) 0.2285(2) 0.54265(15) 0.0304(7) Uani 1 1 d . . . . .
H53 H 0.519922 0.184165 0.556352 0.037 Uiso 1 1 calc R U . . .
C79 C 0.49485(18) -0.01311(19) 0.28811(16) 0.0331(8) Uani 1 1 d . . . . .
H79 H 0.520931 -0.048493 0.272728 0.040 Uiso 1 1 calc R U . . .
C55 C 0.46521(16) 0.3441(2) 0.56363(14) 0.0296(7) Uani 1 1 d . . . . .
H55 H 0.460955 0.380892 0.592630 0.036 Uiso 1 1 calc R U . . .
C76 C 0.12057(15) 0.23468(19) 0.42512(15) 0.0274(7) Uani 1 1 d . . . . .
H76A H 0.125836 0.249182 0.469613 0.041 Uiso 1 1 calc R U . . .
H76B H 0.110297 0.183861 0.421174 0.041 Uiso 1 1 calc R U . . .
H76C H 0.082944 0.261431 0.398485 0.041 Uiso 1 1 calc R U . . .
C73 C 0.20369(15) 0.31775(18) 0.39072(14) 0.0236(6) Uani 1 1 d . . . . .
H73 H 0.173250 0.355920 0.392800 0.028 Uiso 1 1 calc R U . . .
C52 C 0.47481(15) 0.24159(18) 0.47915(14) 0.0248(7) Uani 1 1 d . . . . .
H52 H 0.478496 0.204845 0.449917 0.030 Uiso 1 1 calc R U . . .
C69 C 0.41732(15) 0.08692(16) 0.33206(14) 0.0224(6) Uani 1 1 d . . . . .
C64 C 0.59745(16) 0.42055(18) 0.35889(15) 0.0262(7) Uani 1 1 d . . . . .
H64 H 0.614231 0.465436 0.375316 0.031 Uiso 1 1 calc R U . . .
C60 C 0.33468(16) 0.59504(17) 0.32076(16) 0.0265(7) Uani 1 1 d . . . . .
H60 H 0.323314 0.601324 0.275921 0.032 Uiso 1 1 calc R U . . .
C65 C 0.63585(15) 0.37892(18) 0.32615(15) 0.0256(7) Uani 1 1 d . . . . .
C70 C 0.38675(15) 0.15216(16) 0.35108(14) 0.0207(6) Uani 1 1 d . . . . .
C66 C 0.60977(15) 0.31290(17) 0.30725(14) 0.0230(6) Uani 1 1 d . . . . .
H66 H 0.634807 0.282603 0.285363 0.028 Uiso 1 1 calc R U . . .
C41 C 0.36519(14) 0.46059(16) 0.31911(14) 0.0200(6) Uani 1 1 d . . . . .
C48 C 0.35689(15) 0.52986(17) 0.34781(14) 0.0229(6) Uani 1 1 d . . . . .
C75 C 0.23081(15) 0.19581(17) 0.39680(14) 0.0225(6) Uani 1 1 d . . . . .
H75 H 0.219587 0.147995 0.403945 0.027 Uiso 1 1 calc R U . . .
C42 C 0.35211(15) 0.38724(16) 0.22796(14) 0.0203(6) Uani 1 1 d . . . . .
C50 C 0.39566(15) 0.44691(17) 0.42538(14) 0.0226(6) Uani 1 1 d . . . . .
C46 C 0.33489(16) 0.39022(17) 0.16114(14) 0.0247(7) Uani 1 1 d . . . . .
H46 H 0.325633 0.435135 0.141132 0.030 Uiso 1 1 calc R U . . .
C58 C 0.34710(17) 0.64113(18) 0.42733(17) 0.0326(8) Uani 1 1 d . . . . .
H58 H 0.343294 0.680143 0.454239 0.039 Uiso 1 1 calc R U . . .
C59 C 0.32979(16) 0.65034(18) 0.36167(17) 0.0301(7) Uani 1 1 d . . . . .
H59 H 0.314345 0.695403 0.344660 0.036 Uiso 1 1 calc R U . . .
C57 C 0.36965(17) 0.57668(18) 0.45425(16) 0.0298(7) Uani 1 1 d . . . . .
H57 H 0.381508 0.570578 0.499100 0.036 Uiso 1 1 calc R U . . .
C54 C 0.49397(16) 0.2807(2) 0.58681(15) 0.0305(8) Uani 1 1 d . . . . .
C77 C 0.39730(16) 0.01685(18) 0.33276(16) 0.0285(7) Uani 1 1 d . . . . .
H77 H 0.357725 0.003545 0.347650 0.034 Uiso 1 1 calc R U . . .
C78 C 0.43735(17) -0.03322(18) 0.31085(17) 0.0322(8) Uani 1 1 d . . . . .
H78 H 0.425519 -0.081969 0.311304 0.039 Uiso 1 1 calc R U . . .
C47 C 0.3141(2) 0.3337(2) 0.05228(15) 0.0363(8) Uani 1 1 d . . . . .
H47A H 0.356651 0.334701 0.036762 0.054 Uiso 1 1 calc R U . . .
H47B H 0.287432 0.376662 0.038271 0.054 Uiso 1 1 calc R U . . .
H47C H 0.287185 0.291877 0.035225 0.054 Uiso 1 1 calc R U . . .
C67 C 0.70280(17) 0.4040(2) 0.31398(19) 0.0362(8) Uani 1 1 d . . . . .
H67A H 0.698234 0.453311 0.299264 0.054 Uiso 1 1 calc R U . . .
H67B H 0.715872 0.374172 0.281319 0.054 Uiso 1 1 calc R U . . .
H67C H 0.738165 0.401015 0.353369 0.054 Uiso 1 1 calc R U . . .
C56 C 0.51983(19) 0.2677(2) 0.65689(15) 0.0428(10) Uani 1 1 d . . . . .
H56A H 0.491724 0.231164 0.671095 0.064 Uiso 1 1 calc R U . . .
H56B H 0.516974 0.311763 0.680341 0.064 Uiso 1 1 calc R U . . .
H56C H 0.567629 0.251845 0.664861 0.064 Uiso 1 1 calc R U . . .
P1 P 0.24372(5) 0.08873(5) 0.05808(4) 0.0339(2) Uani 1 1 d D U . . .
F1 F 0.2157(4) 0.0203(5) 0.0881(4) 0.0596(18) Uani 0.609(6) 1 d D U P A 1
F2 F 0.2726(7) 0.1597(8) 0.0323(10) 0.057(2) Uani 0.609(6) 1 d D U P A 1
F3 F 0.2144(4) 0.1339(7) 0.1095(5) 0.0530(18) Uani 0.609(6) 1 d D U P A 1
F4 F 0.3148(4) 0.0817(3) 0.1096(4) 0.0586(15) Uani 0.609(6) 1 d D U P A 1
F5 F 0.2725(3) 0.0454(5) 0.0063(4) 0.0707(18) Uani 0.609(6) 1 d D U P A 1
F6 F 0.1727(3) 0.0932(4) 0.0084(2) 0.0678(14) Uani 0.609(6) 1 d D U P A 1
P2 P 0.74143(5) 0.36126(5) 0.12713(5) 0.0409(3) Uani 1 1 d . . . . .
F7 F 0.73258(12) 0.29415(11) 0.08107(11) 0.0532(6) Uani 1 1 d . . . . .
F8 F 0.74944(12) 0.42812(12) 0.17300(13) 0.0579(7) Uani 1 1 d . . . . .
F9 F 0.66191(13) 0.36220(16) 0.12047(18) 0.0878(11) Uani 1 1 d . . . . .
F10 F 0.82050(13) 0.36117(16) 0.13015(15) 0.0770(9) Uani 1 1 d . . . . .
F11 F 0.75223(16) 0.30958(13) 0.18676(12) 0.0667(8) Uani 1 1 d . . . . .
F12 F 0.7310(2) 0.41234(14) 0.06616(15) 0.0984(12) Uani 1 1 d . . . . .
O1 O 0.05709(15) 0.14055(15) 0.06512(15) 0.0534(8) Uani 1 1 d . . . . .
H1 H 0.099172 0.133998 0.067657 0.080 Uiso 1 1 calc R U . . .
C81 C 0.0190(2) 0.1074(3) 0.0092(2) 0.0643(13) Uani 1 1 d . . . . .
H81A H 0.027495 0.132127 -0.028371 0.096 Uiso 1 1 calc R U . . .
H81B H -0.029999 0.109490 0.009116 0.096 Uiso 1 1 calc R U . . .
H81C H 0.033273 0.057786 0.008234 0.096 Uiso 1 1 calc R U . . .
O2 O 0.1933(2) 0.0419(2) 0.46239(17) 0.0806(12) Uani 1 1 d G . . . .
H2A H 0.154252 0.031994 0.471960 0.121 Uiso 1 1 d G U . . .
H2B H 0.206441 0.002021 0.448535 0.121 Uiso 1 1 d G U . . .
F2A F 0.2878(13) 0.1524(14) 0.0399(16) 0.057(2) Uani 0.391(6) 1 d D U P A 2
F3A F 0.2364(7) 0.1349(12) 0.1190(8) 0.0530(18) Uani 0.391(6) 1 d D U P A 2
F6A F 0.1749(4) 0.1351(6) 0.0203(4) 0.0678(14) Uani 0.391(6) 1 d D U P A 2
F5A F 0.2417(5) 0.0527(8) -0.0078(6) 0.0707(18) Uani 0.391(6) 1 d D U P A 2
F1A F 0.1928(7) 0.0300(8) 0.0720(7) 0.0596(18) Uani 0.391(6) 1 d D U P A 2
F4A F 0.3107(7) 0.0583(6) 0.0963(7) 0.0586(15) Uani 0.391(6) 1 d D U P A 2

loop_
_atom_site_aniso_label
_atom_site_aniso_U_11
_atom_site_aniso_U_22
_atom_site_aniso_U_33
_atom_site_aniso_U_23
_atom_site_aniso_U_13
_atom_site_aniso_U_12
Cr1 0.0155(2) 0.0135(2) 0.0131(2) -0.00019(17) 0.00388(17) 0.00004(17)
N1 0.0167(12) 0.0159(12) 0.0142(11) -0.0013(9) 0.0041(9) 0.0004(9)
N6 0.0160(11) 0.0171(12) 0.0128(11) 0.0002(9) 0.0013(9) 0.0001(9)
N3 0.0161(12) 0.0167(12) 0.0162(11) 0.0003(9) 0.0033(9) 0.0002(9)
N8 0.0155(11) 0.0158(11) 0.0138(11) -0.0001(9) 0.0021(9) -0.0020(9)
N10 0.0137(11) 0.0164(11) 0.0142(11) -0.0001(9) 0.0039(9) 0.0003(9)
N7 0.0224(13) 0.0163(12) 0.0163(12) 0.0013(10) 0.0050(10) 0.0005(10)
N4 0.0207(12) 0.0179(12) 0.0187(12) -0.0019(10) 0.0077(10) -0.0002(10)
N5 0.0162(11) 0.0172(12) 0.0141(11) 0.0006(9) 0.0031(9) -0.0003(9)
N9 0.0252(13) 0.0175(12) 0.0159(12) -0.0007(10) 0.0016(10) 0.0046(10)
N2 0.0184(12) 0.0178(12) 0.0229(13) 0.0024(10) 0.0066(10) 0.0009(10)
C11 0.0184(14) 0.0198(14) 0.0125(13) 0.0004(11) 0.0043(11) -0.0002(11)
C21 0.0135(13) 0.0160(13) 0.0188(14) 0.0018(11) 0.0036(11) -0.0023(11)
C9 0.0214(14) 0.0155(14) 0.0155(13) -0.0023(11) 0.0033(11) -0.0016(11)
C29 0.0172(14) 0.0177(14) 0.0193(14) -0.0020(11) 0.0009(11) 0.0014(11)
C3 0.0173(14) 0.0168(14) 0.0200(14) 0.0002(11) 0.0013(11) -0.0012(11)
C15 0.0216(15) 0.0231(15) 0.0204(14) 0.0008(12) 0.0096(12) 0.0016(12)
C23 0.0199(14) 0.0162(14) 0.0206(14) -0.0010(11) 0.0002(12) -0.0014(11)
C13 0.0197(15) 0.0216(15) 0.0231(15) -0.0020(12) 0.0037(12) -0.0034(12)
C8 0.0189(14) 0.0160(14) 0.0183(14) -0.0012(11) 0.0022(11) -0.0016(11)
C26 0.0244(15) 0.0205(15) 0.0163(14) 0.0020(12) 0.0045(12) -0.0036(12)
C30 0.0162(13) 0.0173(14) 0.0170(14) -0.0022(11) 0.0010(11) -0.0012(11)
C12 0.0207(14) 0.0158(14) 0.0208(14) -0.0017(11) 0.0034(12) -0.0004(11)
C25 0.0206(15) 0.0264(16) 0.0177(14) -0.0017(12) 0.0043(12) -0.0024(12)
C5 0.0152(14) 0.0281(16) 0.0165(14) -0.0023(12) 0.0031(11) -0.0028(12)
C24 0.0226(15) 0.0199(15) 0.0185(14) -0.0059(12) 0.0022(12) -0.0028(12)
C40 0.0199(15) 0.0194(14) 0.0229(15) 0.0020(12) 0.0039(12) -0.0023(12)
C35 0.0223(15) 0.0218(15) 0.0167(14) -0.0006(12) 0.0037(12) 0.0051(12)
C32 0.0158(13) 0.0189(14) 0.0206(14) -0.0003(12) 0.0038(11) 0.0032(11)
C39 0.0194(15) 0.0149(14) 0.0320(17) 0.0031(12) 0.0030(13) 0.0000(12)
C34 0.0142(13) 0.0234(15) 0.0173(14) 0.0003(12) 0.0017(11) -0.0017(11)
C18 0.0245(16) 0.0154(14) 0.0289(16) -0.0024(12) 0.0038(13) 0.0047(12)
C16 0.0215(16) 0.0281(17) 0.0350(18) -0.0009(14) 0.0124(14) -0.0052(13)
C37 0.0254(16) 0.0224(16) 0.0200(14) -0.0048(12) -0.0001(12) 0.0024(13)
C19 0.0275(16) 0.0165(14) 0.0276(16) 0.0028(12) 0.0037(13) 0.0008(12)
C7 0.0210(15) 0.0360(18) 0.0206(15) 0.0005(13) 0.0071(12) 0.0015(13)
C20 0.0211(15) 0.0202(15) 0.0241(15) 0.0006(12) 0.0050(12) -0.0020(12)
C36 0.0265(16) 0.0290(17) 0.0161(14) 0.0035(12) 0.0034(12) 0.0037(13)
C38 0.0261(16) 0.0175(15) 0.0279(16) -0.0078(12) 0.0014(13) 0.0000(12)
C22 0.0158(13) 0.0177(14) 0.0161(13) -0.0004(11) 0.0028(11) -0.0037(11)
C1 0.0170(13) 0.0157(13) 0.0155(13) 0.0020(11) 0.0018(11) -0.0015(11)
C2 0.0171(14) 0.0196(14) 0.0186(14) 0.0008(12) 0.0038(11) -0.0007(11)
C10 0.0178(14) 0.0218(14) 0.0127(13) -0.0039(11) 0.0031(11) 0.0004(11)
C28 0.0159(13) 0.0147(14) 0.0208(14) -0.0022(11) 0.0022(11) -0.0005(11)
C6 0.0210(15) 0.0227(15) 0.0188(14) 0.0009(12) 0.0061(12) -0.0019(12)
C31 0.0167(14) 0.0177(14) 0.0170(14) -0.0004(11) 0.0017(11) 0.0004(11)
C4 0.0152(14) 0.0224(15) 0.0254(15) -0.0024(12) 0.0026(12) 0.0027(12)
C14 0.0171(14) 0.0213(15) 0.0212(14) 0.0026(12) 0.0053(12) -0.0003(11)
C33 0.0174(14) 0.0196(14) 0.0212(14) 0.0030(12) 0.0028(12) 0.0035(11)
C17 0.0226(15) 0.0211(15) 0.0208(15) -0.0040(12) 0.0066(12) 0.0011(12)
C27 0.047(2) 0.0309(18) 0.0164(15) -0.0035(13) 0.0074(15) -0.0025(16)
Cr2 0.0141(2) 0.0225(2) 0.0139(2) 0.00060(18) 0.00307(17) -0.00171(18)
N11 0.0158(12) 0.0247(13) 0.0159(12) -0.0011(10) 0.0036(10) 0.0003(10)
N16 0.0145(11) 0.0242(13) 0.0172(12) 0.0029(10) 0.0038(9) 0.0006(10)
N17 0.0188(12) 0.0275(14) 0.0156(12) 0.0015(10) 0.0037(10) -0.0010(10)
N14 0.0248(14) 0.0371(16) 0.0184(13) -0.0034(11) 0.0050(11) -0.0013(12)
N13 0.0155(12) 0.0241(13) 0.0143(11) -0.0006(10) 0.0019(9) -0.0019(10)
N15 0.0136(11) 0.0302(14) 0.0156(12) 0.0033(10) 0.0045(9) -0.0019(10)
N12 0.0246(13) 0.0222(13) 0.0184(12) 0.0000(10) 0.0057(10) -0.0009(11)
N18 0.0160(12) 0.0261(13) 0.0148(11) 0.0022(10) 0.0017(9) -0.0022(10)
N20 0.0153(12) 0.0254(13) 0.0157(11) -0.0006(10) 0.0027(9) -0.0006(10)
N19 0.0186(13) 0.0242(13) 0.0276(14) -0.0005(11) 0.0088(11) -0.0039(10)
C62 0.0179(14) 0.0315(17) 0.0128(13) 0.0034(12) 0.0010(11) 0.0020(12)
C61 0.0155(14) 0.0290(16) 0.0124(13) -0.0001(12) -0.0005(11) 0.0010(12)
C71 0.0169(14) 0.0261(15) 0.0166(14) 0.0014(12) 0.0036(11) -0.0015(12)
C72 0.0206(15) 0.0257(16) 0.0206(15) 0.0004(12) 0.0048(12) 0.0003(12)
C68 0.0166(14) 0.0302(16) 0.0167(14) -0.0017(12) 0.0008(11) -0.0013(12)
C43 0.0210(15) 0.0237(15) 0.0198(14) -0.0035(12) -0.0004(12) 0.0015(12)
C74 0.0151(14) 0.0373(18) 0.0098(13) -0.0003(12) 0.0001(11) -0.0033(12)
C51 0.0185(15) 0.0380(18) 0.0166(14) -0.0001(13) 0.0048(12) -0.0034(13)
C80 0.0173(15) 0.0355(18) 0.0261(16) -0.0077(14) 0.0038(13) -0.0013(13)
C45 0.0212(15) 0.0366(18) 0.0180(15) -0.0007(13) 0.0039(12) 0.0006(13)
C49 0.0192(15) 0.0291(17) 0.0234(15) -0.0030(13) 0.0050(12) -0.0018(13)
C44 0.0204(15) 0.0296(17) 0.0221(15) -0.0080(13) -0.0003(12) 0.0037(13)
C63 0.0188(15) 0.0281(16) 0.0256(16) -0.0017(13) 0.0042(13) -0.0033(13)
C53 0.0234(16) 0.044(2) 0.0237(16) 0.0118(15) 0.0044(13) 0.0009(15)
C79 0.0317(18) 0.0355(19) 0.0326(18) -0.0145(15) 0.0078(15) 0.0010(15)
C55 0.0267(17) 0.047(2) 0.0145(14) -0.0023(14) 0.0044(13) -0.0032(15)
C76 0.0194(15) 0.043(2) 0.0202(15) 0.0074(14) 0.0062(12) 0.0027(14)
C73 0.0168(14) 0.0349(18) 0.0189(14) -0.0015(13) 0.0038(12) 0.0005(13)
C52 0.0200(15) 0.0337(18) 0.0201(15) 0.0012(13) 0.0029(12) -0.0019(13)
C69 0.0194(15) 0.0260(16) 0.0214(15) -0.0022(13) 0.0039(12) -0.0009(12)
C64 0.0207(15) 0.0296(17) 0.0266(16) 0.0004(14) 0.0019(13) -0.0053(13)
C60 0.0235(16) 0.0272(17) 0.0289(17) -0.0029(14) 0.0060(13) -0.0033(13)
C65 0.0168(15) 0.0331(18) 0.0252(16) 0.0065(14) 0.0007(12) -0.0030(13)
C70 0.0189(14) 0.0219(15) 0.0203(14) 0.0024(12) 0.0023(12) -0.0014(12)
C66 0.0168(14) 0.0323(17) 0.0203(15) 0.0042(13) 0.0047(12) 0.0000(13)
C41 0.0164(14) 0.0229(15) 0.0212(14) 0.0001(12) 0.0053(12) -0.0033(12)
C48 0.0172(14) 0.0278(16) 0.0241(15) -0.0037(13) 0.0057(12) -0.0023(12)
C75 0.0207(15) 0.0281(16) 0.0194(14) 0.0016(12) 0.0062(12) -0.0038(12)
C42 0.0168(14) 0.0273(16) 0.0171(14) 0.0008(12) 0.0043(11) -0.0014(12)
C50 0.0180(14) 0.0305(17) 0.0195(15) -0.0024(13) 0.0046(12) -0.0024(13)
C46 0.0276(17) 0.0288(17) 0.0178(15) 0.0050(13) 0.0047(13) 0.0001(13)
C58 0.0285(18) 0.0304(18) 0.0396(19) -0.0136(15) 0.0087(15) -0.0032(14)
C59 0.0225(16) 0.0271(17) 0.0390(19) -0.0022(15) 0.0033(14) 0.0009(13)
C57 0.0269(17) 0.0361(19) 0.0268(17) -0.0085(14) 0.0065(14) -0.0035(14)
C54 0.0209(16) 0.051(2) 0.0185(15) 0.0072(15) 0.0024(13) -0.0056(15)
C77 0.0219(16) 0.0309(17) 0.0337(18) -0.0064(15) 0.0085(14) -0.0060(14)
C78 0.0287(18) 0.0268(17) 0.040(2) -0.0124(15) 0.0059(15) -0.0053(14)
C47 0.048(2) 0.043(2) 0.0172(16) -0.0014(15) 0.0064(15) 0.0058(17)
C67 0.0189(16) 0.037(2) 0.054(2) 0.0025(17) 0.0108(16) -0.0055(14)
C56 0.038(2) 0.070(3) 0.0183(17) 0.0119(17) 0.0021(15) -0.0029(19)
P1 0.0396(5) 0.0339(5) 0.0316(5) -0.0037(4) 0.0151(4) -0.0063(4)
F1 0.073(5) 0.056(3) 0.047(4) 0.004(2) 0.008(3) -0.038(4)
F2 0.089(6) 0.047(3) 0.032(5) 0.007(2) 0.004(5) -0.023(4)
F3 0.058(5) 0.0564(16) 0.049(3) -0.008(2) 0.021(4) 0.013(4)
F4 0.0477(18) 0.038(4) 0.087(4) 0.011(3) 0.007(2) 0.008(3)
F5 0.069(4) 0.070(3) 0.091(4) -0.052(3) 0.054(4) -0.037(4)
F6 0.0574(19) 0.099(4) 0.040(2) 0.008(3) -0.0048(16) -0.018(3)
P2 0.0335(5) 0.0247(5) 0.0568(6) -0.0111(4) -0.0069(5) 0.0076(4)
F7 0.0616(15) 0.0306(12) 0.0549(14) -0.0151(10) -0.0143(12) 0.0117(11)
F8 0.0541(15) 0.0309(12) 0.0812(18) -0.0247(12) -0.0015(13) 0.0054(11)
F9 0.0344(14) 0.0689(19) 0.153(3) -0.050(2) 0.0046(17) 0.0075(13)
F10 0.0454(15) 0.086(2) 0.098(2) -0.0385(18) 0.0129(15) -0.0062(14)
F11 0.106(2) 0.0385(14) 0.0521(15) -0.0109(12) 0.0100(15) 0.0049(14)
F12 0.158(3) 0.0378(15) 0.075(2) 0.0061(14) -0.028(2) -0.0132(18)
O1 0.0437(17) 0.0377(16) 0.071(2) -0.0008(14) -0.0049(15) 0.0026(13)
C81 0.055(3) 0.050(3) 0.076(3) 0.004(2) -0.012(2) -0.009(2)
O2 0.122(3) 0.073(2) 0.053(2) -0.0034(18) 0.033(2) -0.064(2)
F2A 0.089(6) 0.047(3) 0.032(5) 0.007(2) 0.004(5) -0.023(4)
F3A 0.058(5) 0.0564(16) 0.049(3) -0.008(2) 0.021(4) 0.013(4)
F6A 0.0574(19) 0.099(4) 0.040(2) 0.008(3) -0.0048(16) -0.018(3)
F5A 0.069(4) 0.070(3) 0.091(4) -0.052(3) 0.054(4) -0.037(4)
F1A 0.073(5) 0.056(3) 0.047(4) 0.004(2) 0.008(3) -0.038(4)
F4A 0.0477(18) 0.038(4) 0.087(4) 0.011(3) 0.007(2) 0.008(3)

loop_
_atom_type_symbol
_atom_type_description
_atom_type_scat_dispersion_real
_atom_type_scat_dispersion_imag
_atom_type_scat_source
C C 0.0033 0.0016 'International Tables Vol C Tables 4.2.6.8 and 6.1.1.4'
Cr Cr 0.3209 0.6236 'International Tables Vol C Tables 4.2.6.8 and 6.1.1.4'
F F 0.0171 0.0103 'International Tables Vol C Tables 4.2.6.8 and 6.1.1.4'
H H 0.0000 0.0000 'International Tables Vol C Tables 4.2.6.8 and 6.1.1.4'
N N 0.0061 0.0033 'International Tables Vol C Tables 4.2.6.8 and 6.1.1.4'
O O 0.0106 0.0060 'International Tables Vol C Tables 4.2.6.8 and 6.1.1.4'
P P 0.1023 0.0942 'International Tables Vol C Tables 4.2.6.8 and 6.1.1.4'

loop_
_geom_angle_atom_site_label_1
_geom_angle_atom_site_label_2
_geom_angle_atom_site_label_3
_geom_angle
_geom_angle_site_symmetry_1
_geom_angle_site_symmetry_3
_geom_angle_publ_flag
N1 Cr1 N6 178.09(9) . . ?
N1 Cr1 N3 86.88(9) . . ?
N1 Cr1 N8 93.62(9) . . ?
N1 Cr1 N10 91.51(9) . . ?
N1 Cr1 N5 87.16(9) . . ?
N6 Cr1 N3 91.62(9) . . ?
N6 Cr1 N8 87.70(9) . . ?
N6 Cr1 N10 87.21(9) . . ?
N6 Cr1 N5 94.29(9) . . ?
N3 Cr1 N8 95.25(9) . . ?
N3 Cr1 N10 86.14(9) . . ?
N8 Cr1 N10 174.75(9) . . ?
N5 Cr1 N3 173.67(9) . . ?
N5 Cr1 N8 87.26(9) . . ?
N5 Cr1 N10 91.88(9) . . ?
C1 N1 Cr1 125.18(18) . . ?
C10 N1 Cr1 125.90(19) . . ?
C10 N1 C1 108.3(2) . . ?
C21 N6 Cr1 126.03(18) . . ?
C30 N6 Cr1 125.15(18) . . ?
C30 N6 C21 108.4(2) . . ?
C3 N3 Cr1 119.15(18) . . ?
C3 N3 C2 116.3(2) . . ?
C2 N3 Cr1 123.18(18) . . ?
C23 N8 Cr1 117.77(18) . . ?
C23 N8 C22 116.2(2) . . ?
C22 N8 Cr1 125.36(18) . . ?
C32 N10 Cr1 118.43(18) . . ?
C31 N10 Cr1 124.84(18) . . ?
C31 N10 C32 115.9(2) . . ?
C21 N7 C22 124.6(2) . . ?
C10 N4 C11 124.3(2) . . ?
C11 N5 Cr1 124.49(19) . . ?
C12 N5 Cr1 119.10(18) . . ?
C12 N5 C11 116.1(2) . . ?
C30 N9 C31 124.8(2) . . ?
C1 N2 C2 124.6(2) . . ?
N4 C11 C15 114.5(2) . . ?
N5 C11 N4 124.1(2) . . ?
N5 C11 C15 120.9(3) . . ?
N6 C21 C28 108.8(2) . . ?
N7 C21 N6 130.0(3) . . ?
N7 C21 C28 121.2(3) . . ?
C8 C9 C10 106.8(2) . . ?
C17 C9 C8 121.5(3) . . ?
C17 C9 C10 131.4(3) . . ?
C37 C29 C30 131.3(3) . . ?
C28 C29 C30 107.0(2) . . ?
C28 C29 C37 121.7(3) . . ?
N3 C3 H3 118.0 . . ?
N3 C3 C4 124.1(3) . . ?
C4 C3 H3 118.0 . . ?
C11 C15 H15 119.0 . . ?
C14 C15 C11 122.1(3) . . ?
C14 C15 H15 119.0 . . ?
N8 C23 H23 117.8 . . ?
N8 C23 C24 124.4(3) . . ?
C24 C23 H23 117.8 . . ?
C12 C13 H13 120.1 . . ?
C12 C13 C14 119.8(3) . . ?
C14 C13 H13 120.1 . . ?
C9 C8 C1 107.1(2) . . ?
C20 C8 C9 121.4(3) . . ?
C20 C8 C1 131.4(3) . . ?
C25 C26 H26 119.0 . . ?
C25 C26 C22 122.0(3) . . ?
C22 C26 H26 119.0 . . ?
N6 C30 C29 108.7(2) . . ?
N9 C30 N6 130.0(3) . . ?
N9 C30 C29 121.3(3) . . ?
N5 C12 C13 124.5(3) . . ?
N5 C12 H12 117.7 . . ?
C13 C12 H12 117.7 . . ?
C26 C25 C24 116.4(3) . . ?
C26 C25 C27 122.1(3) . . ?
C24 C25 C27 121.5(3) . . ?
C6 C5 C7 121.5(3) . . ?
C6 C5 C4 116.2(3) . . ?
C4 C5 C7 122.3(3) . . ?
C23 C24 C25 119.8(3) . . ?
C23 C24 H24 120.1 . . ?
C25 C24 H24 120.1 . . ?
C39 C40 H40 121.3 . . ?
C39 C40 C28 117.3(3) . . ?
C28 C40 H40 121.3 . . ?
C34 C35 H35 119.1 . . ?
C34 C35 C31 121.8(3) . . ?
C31 C35 H35 119.1 . . ?
N10 C32 H32 117.7 . . ?
N10 C32 C33 124.5(3) . . ?
C33 C32 H32 117.7 . . ?
C40 C39 H39 119.2 . . ?
C40 C39 C38 121.5(3) . . ?
C38 C39 H39 119.2 . . ?
C35 C34 C36 122.7(3) . . ?
C35 C34 C33 116.1(3) . . ?
C33 C34 C36 121.3(3) . . ?
C19 C18 H18 119.2 . . ?
C17 C18 H18 119.2 . . ?
C17 C18 C19 121.6(3) . . ?
H16A C16 H16B 109.5 . . ?
H16A C16 H16C 109.5 . . ?
H16B C16 H16C 109.5 . . ?
C14 C16 H16A 109.5 . . ?
C14 C16 H16B 109.5 . . ?
C14 C16 H16C 109.5 . . ?
C29 C37 H37 121.4 . . ?
C38 C37 C29 117.2(3) . . ?
C38 C37 H37 121.4 . . ?
C18 C19 H19 119.5 . . ?
C20 C19 C18 121.0(3) . . ?
C20 C19 H19 119.5 . . ?
C5 C7 H7A 109.5 . . ?
C5 C7 H7B 109.5 . . ?
C5 C7 H7C 109.5 . . ?
H7A C7 H7B 109.5 . . ?
H7A C7 H7C 109.5 . . ?
H7B C7 H7C 109.5 . . ?
C8 C20 H20 121.3 . . ?
C19 C20 C8 117.4(3) . . ?
C19 C20 H20 121.3 . . ?
C34 C36 H36A 109.5 . . ?
C34 C36 H36B 109.5 . . ?
C34 C36 H36C 109.5 . . ?
H36A C36 H36B 109.5 . . ?
H36A C36 H36C 109.5 . . ?
H36B C36 H36C 109.5 . . ?
C39 C38 H38 119.4 . . ?
C37 C38 C39 121.1(3) . . ?
C37 C38 H38 119.4 . . ?
N8 C22 N7 124.6(2) . . ?
N8 C22 C26 121.1(3) . . ?
N7 C22 C26 114.3(2) . . ?
N1 C1 C8 108.8(2) . . ?
N2 C1 N1 128.9(3) . . ?
N2 C1 C8 122.3(2) . . ?
N3 C2 N2 124.2(2) . . ?
N3 C2 C6 121.1(3) . . ?
N2 C2 C6 114.6(3) . . ?
N1 C10 C9 108.9(2) . . ?
N4 C10 N1 128.9(3) . . ?
N4 C10 C9 122.0(3) . . ?
C29 C28 C21 106.9(2) . . ?
C29 C28 C40 121.2(3) . . ?
C40 C28 C21 131.9(3) . . ?
C5 C6 C2 122.1(3) . . ?
C5 C6 H6 119.0 . . ?
C2 C6 H6 119.0 . . ?
N10 C31 N9 123.8(2) . . ?
N10 C31 C35 121.7(3) . . ?
N9 C31 C35 114.4(2) . . ?
C3 C4 C5 119.9(3) . . ?
C3 C4 H4 120.0 . . ?
C5 C4 H4 120.0 . . ?
C15 C14 C13 116.4(3) . . ?
C15 C14 C16 121.3(3) . . ?
C13 C14 C16 122.3(3) . . ?
C32 C33 C34 119.7(3) . . ?
C32 C33 H33 120.1 . . ?
C34 C33 H33 120.1 . . ?
C9 C17 H17 121.5 . . ?
C18 C17 C9 117.0(3) . . ?
C18 C17 H17 121.5 . . ?
C25 C27 H27A 109.5 . . ?
C25 C27 H27B 109.5 . . ?
C25 C27 H27C 109.5 . . ?
H27A C27 H27B 109.5 . . ?
H27A C27 H27C 109.5 . . ?
H27B C27 H27C 109.5 . . ?
N11 Cr2 N13 87.65(10) . . ?
N11 Cr2 N15 88.49(10) . . ?
N11 Cr2 N18 91.64(10) . . ?
N11 Cr2 N20 93.01(10) . . ?
N16 Cr2 N11 178.15(10) . . ?
N16 Cr2 N13 90.98(10) . . ?
N16 Cr2 N15 92.90(10) . . ?
N16 Cr2 N18 87.18(10) . . ?
N16 Cr2 N20 88.24(10) . . ?
N15 Cr2 N13 176.07(10) . . ?
N15 Cr2 N18 88.59(9) . . ?
N18 Cr2 N13 92.25(9) . . ?
N20 Cr2 N13 90.45(9) . . ?
N20 Cr2 N15 89.02(9) . . ?
N20 Cr2 N18 174.72(10) . . ?
C41 N11 Cr2 126.54(19) . . ?
C41 N11 C50 108.3(2) . . ?
C50 N11 Cr2 125.1(2) . . ?
C61 N16 Cr2 125.6(2) . . ?
C70 N16 Cr2 125.87(19) . . ?
C70 N16 C61 108.2(2) . . ?
C61 N17 C62 124.8(3) . . ?
C50 N14 C51 125.4(3) . . ?
C43 N13 Cr2 118.10(19) . . ?
C43 N13 C42 116.4(2) . . ?
C42 N13 Cr2 125.38(19) . . ?
C51 N15 Cr2 126.0(2) . . ?
C51 N15 C52 116.5(3) . . ?
C52 N15 Cr2 117.5(2) . . ?
C41 N12 C42 124.8(3) . . ?
C62 N18 Cr2 125.3(2) . . ?
C63 N18 Cr2 118.1(2) . . ?
C63 N18 C62 116.5(2) . . ?
C71 N20 Cr2 125.27(19) . . ?
C72 N20 Cr2 117.9(2) . . ?
C72 N20 C71 116.6(2) . . ?
C70 N19 C71 125.0(3) . . ?
N17 C62 C66 114.9(3) . . ?
N18 C62 N17 124.4(3) . . ?
N18 C62 C66 120.6(3) . . ?
N16 C61 C68 108.9(2) . . ?
N17 C61 N16 129.1(3) . . ?
N17 C61 C68 122.0(3) . . ?
N20 C71 N19 124.7(2) . . ?
N20 C71 C75 121.5(3) . . ?
N19 C71 C75 113.7(3) . . ?
N20 C72 H72 118.0 . . ?
N20 C72 C73 123.9(3) . . ?
C73 C72 H72 118.0 . . ?
C80 C68 C61 132.0(3) . . ?
C80 C68 C69 120.9(3) . . ?
C69 C68 C61 107.0(3) . . ?
N13 C43 H43 117.6 . . ?
N13 C43 C44 124.8(3) . . ?
C44 C43 H43 117.6 . . ?
C73 C74 C76 120.9(3) . . ?
C75 C74 C76 121.9(3) . . ?
C75 C74 C73 117.2(3) . . ?
N14 C51 C55 114.5(3) . . ?
N15 C51 N14 124.5(3) . . ?
N15 C51 C55 121.0(3) . . ?
C68 C80 H80 121.4 . . ?
C79 C80 C68 117.3(3) . . ?
C79 C80 H80 121.4 . . ?
C44 C45 C47 121.1(3) . . ?
C46 C45 C44 116.1(3) . . ?
C46 C45 C47 122.7(3) . . ?
C48 C49 C50 107.2(3) . . ?
C48 C49 C57 121.4(3) . . ?
C57 C49 C50 131.5(3) . . ?
C43 C44 C45 119.7(3) . . ?
C43 C44 H44 120.2 . . ?
C45 C44 H44 120.2 . . ?
N18 C63 H63 117.8 . . ?
N18 C63 C64 124.3(3) . . ?
C64 C63 H63 117.8 . . ?
C52 C53 H53 120.3 . . ?
C52 C53 C54 119.4(3) . . ?
C54 C53 H53 120.3 . . ?
C80 C79 H79 119.2 . . ?
C80 C79 C78 121.6(3) . . ?
C78 C79 H79 119.2 . . ?
C51 C55 H55 119.2 . . ?
C54 C55 C51 121.6(3) . . ?
C54 C55 H55 119.2 . . ?
C74 C76 H76A 109.5 . . ?
C74 C76 H76B 109.5 . . ?
C74 C76 H76C 109.5 . . ?
H76A C76 H76B 109.5 . . ?
H76A C76 H76C 109.5 . . ?
H76B C76 H76C 109.5 . . ?
C72 C73 C74 119.9(3) . . ?
C72 C73 H73 120.0 . . ?
C74 C73 H73 120.0 . . ?
N15 C52 C53 124.2(3) . . ?
N15 C52 H52 117.9 . . ?
C53 C52 H52 117.9 . . ?
C68 C69 C70 106.9(3) . . ?
C77 C69 C68 121.9(3) . . ?
C77 C69 C70 131.1(3) . . ?
C63 C64 H64 120.2 . . ?
C63 C64 C65 119.7(3) . . ?
C65 C64 H64 120.2 . . ?
C48 C60 H60 121.3 . . ?
C59 C60 H60 121.3 . . ?
C59 C60 C48 117.4(3) . . ?
C64 C65 C67 121.6(3) . . ?
C66 C65 C64 116.4(3) . . ?
C66 C65 C67 122.0(3) . . ?
N16 C70 C69 108.9(2) . . ?
N19 C70 N16 129.3(3) . . ?
N19 C70 C69 121.8(3) . . ?
C62 C66 H66 119.0 . . ?
C65 C66 C62 122.1(3) . . ?
C65 C66 H66 119.0 . . ?
N11 C41 C48 108.8(2) . . ?
N12 C41 N11 129.5(3) . . ?
N12 C41 C48 121.7(3) . . ?
C49 C48 C60 121.2(3) . . ?
C49 C48 C41 107.1(3) . . ?
C60 C48 C41 131.6(3) . . ?
C71 C75 H75 119.6 . . ?
C74 C75 C71 120.8(3) . . ?
C74 C75 H75 119.6 . . ?
N13 C42 N12 125.1(3) . . ?
N13 C42 C46 120.1(3) . . ?
N12 C42 C46 114.8(3) . . ?
N11 C50 C49 108.5(3) . . ?
N14 C50 N11 130.0(3) . . ?
N14 C50 C49 121.5(3) . . ?
C45 C46 C42 122.6(3) . . ?
C45 C46 H46 118.7 . . ?
C42 C46 H46 118.7 . . ?
C59 C58 H58 119.2 . . ?
C57 C58 H58 119.2 . . ?
C57 C58 C59 121.5(3) . . ?
C60 C59 C58 121.2(3) . . ?
C60 C59 H59 119.4 . . ?
C58 C59 H59 119.4 . . ?
C49 C57 H57 121.3 . . ?
C58 C57 C49 117.3(3) . . ?
C58 C57 H57 121.3 . . ?
C53 C54 C56 120.7(3) . . ?
C55 C54 C53 117.2(3) . . ?
C55 C54 C56 122.1(3) . . ?
C69 C77 H77 121.4 . . ?
C69 C77 C78 117.2(3) . . ?
C78 C77 H77 121.4 . . ?
C79 C78 H78 119.5 . . ?
C77 C78 C79 121.0(3) . . ?
C77 C78 H78 119.5 . . ?
C45 C47 H47A 109.5 . . ?
C45 C47 H47B 109.5 . . ?
C45 C47 H47C 109.5 . . ?
H47A C47 H47B 109.5 . . ?
H47A C47 H47C 109.5 . . ?
H47B C47 H47C 109.5 . . ?
C65 C67 H67A 109.5 . . ?
C65 C67 H67B 109.5 . . ?
C65 C67 H67C 109.5 . . ?
H67A C67 H67B 109.5 . . ?
H67A C67 H67C 109.5 . . ?
H67B C67 H67C 109.5 . . ?
C54 C56 H56A 109.5 . . ?
C54 C56 H56B 109.5 . . ?
C54 C56 H56C 109.5 . . ?
H56A C56 H56B 109.5 . . ?
H56A C56 H56C 109.5 . . ?
H56B C56 H56C 109.5 . . ?
F1 P1 F2 176.4(9) . . ?
F1 P1 F3 86.3(7) . . ?
F1 P1 F4 89.4(4) . . ?
F2 P1 F3 90.6(11) . . ?
F2 P1 F4 88.7(6) . . ?
F4 P1 F3 88.1(4) . . ?
F5 P1 F1 94.6(5) . . ?
F5 P1 F2 88.5(10) . . ?
F5 P1 F3 178.9(7) . . ?
F5 P1 F4 92.4(4) . . ?
F6 P1 F1 88.6(3) . . ?
F6 P1 F2 93.4(5) . . ?
F6 P1 F3 91.7(3) . . ?
F6 P1 F4 177.9(4) . . ?
F6 P1 F5 87.8(3) . . ?
F2A P1 F3A 86.9(17) . . ?
F2A P1 F6A 85.8(10) . . ?
F3A P1 F6A 84.4(7) . . ?
F5A P1 F2A 90.6(15) . . ?
F5A P1 F3A 170.3(9) . . ?
F5A P1 F6A 86.1(6) . . ?
F5A P1 F1A 88.8(8) . . ?
F1A P1 F2A 173.7(11) . . ?
F1A P1 F3A 92.7(11) . . ?
F1A P1 F6A 87.9(6) . . ?
F4A P1 F2A 87.1(11) . . ?
F4A P1 F3A 89.3(8) . . ?
F4A P1 F6A 170.8(5) . . ?
F4A P1 F5A 99.9(7) . . ?
F4A P1 F1A 99.2(7) . . ?
F7 P2 F12 89.44(15) . . ?
F8 P2 F7 179.43(15) . . ?
F8 P2 F11 90.39(14) . . ?
F8 P2 F12 90.57(15) . . ?
F9 P2 F7 88.85(14) . . ?
F9 P2 F8 90.58(14) . . ?
F9 P2 F10 177.1(2) . . ?
F9 P2 F11 92.10(19) . . ?
F9 P2 F12 88.3(2) . . ?
F10 P2 F7 89.90(14) . . ?
F10 P2 F8 90.67(14) . . ?
F10 P2 F11 90.48(18) . . ?
F10 P2 F12 89.1(2) . . ?
F11 P2 F7 89.60(13) . . ?
F11 P2 F12 178.95(18) . . ?
C81 O1 H1 109.5 . . ?
O1 C81 H81A 109.5 . . ?
O1 C81 H81B 109.5 . . ?
O1 C81 H81C 109.5 . . ?
H81A C81 H81B 109.5 . . ?
H81A C81 H81C 109.5 . . ?
H81B C81 H81C 109.5 . . ?
H2A O2 H2B 104.5 . . ?

loop_
_geom_bond_atom_site_label_1
_geom_bond_atom_site_label_2
_geom_bond_distance
_geom_bond_site_symmetry_2
_geom_bond_publ_flag
Cr1 N1 1.981(2) . ?
Cr1 N6 1.985(2) . ?
Cr1 N3 2.099(2) . ?
Cr1 N8 2.108(2) . ?
Cr1 N10 2.111(2) . ?
Cr1 N5 2.090(2) . ?
N1 C1 1.389(3) . ?
N1 C10 1.385(3) . ?
N6 C21 1.390(3) . ?
N6 C30 1.382(3) . ?
N3 C3 1.357(4) . ?
N3 C2 1.365(4) . ?
N8 C23 1.351(4) . ?
N8 C22 1.368(4) . ?
N10 C32 1.361(4) . ?
N10 C31 1.356(4) . ?
N7 C21 1.290(4) . ?
N7 C22 1.384(4) . ?
N4 C11 1.381(4) . ?
N4 C10 1.292(4) . ?
N5 C11 1.367(4) . ?
N5 C12 1.360(4) . ?
N9 C30 1.287(4) . ?
N9 C31 1.391(4) . ?
N2 C1 1.290(4) . ?
N2 C2 1.384(4) . ?
C11 C15 1.398(4) . ?
C21 C28 1.473(4) . ?
C9 C8 1.392(4) . ?
C9 C10 1.470(4) . ?
C9 C17 1.390(4) . ?
C29 C30 1.478(4) . ?
C29 C37 1.386(4) . ?
C29 C28 1.385(4) . ?
C3 H3 0.9500 . ?
C3 C4 1.374(4) . ?
C15 H15 0.9500 . ?
C15 C14 1.375(4) . ?
C23 H23 0.9500 . ?
C23 C24 1.377(4) . ?
C13 H13 0.9500 . ?
C13 C12 1.369(4) . ?
C13 C14 1.395(4) . ?
C8 C20 1.388(4) . ?
C8 C1 1.467(4) . ?
C26 H26 0.9500 . ?
C26 C25 1.374(4) . ?
C26 C22 1.400(4) . ?
C12 H12 0.9500 . ?
C25 C24 1.391(4) . ?
C25 C27 1.500(4) . ?
C5 C7 1.501(4) . ?
C5 C6 1.378(4) . ?
C5 C4 1.394(4) . ?
C24 H24 0.9500 . ?
C40 H40 0.9500 . ?
C40 C39 1.382(4) . ?
C40 C28 1.385(4) . ?
C35 H35 0.9500 . ?
C35 C34 1.381(4) . ?
C35 C31 1.396(4) . ?
C32 H32 0.9500 . ?
C32 C33 1.370(4) . ?
C39 H39 0.9500 . ?
C39 C38 1.393(4) . ?
C34 C36 1.496(4) . ?
C34 C33 1.398(4) . ?
C18 H18 0.9500 . ?
C18 C19 1.400(4) . ?
C18 C17 1.387(4) . ?
C16 H16A 0.9800 . ?
C16 H16B 0.9800 . ?
C16 H16C 0.9800 . ?
C16 C14 1.503(4) . ?
C37 H37 0.9500 . ?
C37 C38 1.383(4) . ?
C19 H19 0.9500 . ?
C19 C20 1.388(4) . ?
C7 H7A 0.9800 . ?
C7 H7B 0.9800 . ?
C7 H7C 0.9800 . ?
C20 H20 0.9500 . ?
C36 H36A 0.9800 . ?
C36 H36B 0.9800 . ?
C36 H36C 0.9800 . ?
C38 H38 0.9500 . ?
C2 C6 1.393(4) . ?
C6 H6 0.9500 . ?
C4 H4 0.9500 . ?
C33 H33 0.9500 . ?
C17 H17 0.9500 . ?
C27 H27A 0.9800 . ?
C27 H27B 0.9800 . ?
C27 H27C 0.9800 . ?
Cr2 N11 1.982(3) . ?
Cr2 N16 1.981(3) . ?
Cr2 N13 2.112(2) . ?
Cr2 N15 2.096(2) . ?
Cr2 N18 2.098(2) . ?
Cr2 N20 2.090(2) . ?
N11 C41 1.383(4) . ?
N11 C50 1.393(4) . ?
N16 C61 1.392(4) . ?
N16 C70 1.386(4) . ?
N17 C62 1.379(4) . ?
N17 C61 1.292(4) . ?
N14 C51 1.382(4) . ?
N14 C50 1.286(4) . ?
N13 C43 1.361(4) . ?
N13 C42 1.366(4) . ?
N15 C51 1.358(4) . ?
N15 C52 1.365(4) . ?
N12 C41 1.299(4) . ?
N12 C42 1.374(4) . ?
N18 C62 1.364(4) . ?
N18 C63 1.355(4) . ?
N20 C71 1.360(4) . ?
N20 C72 1.357(4) . ?
N19 C71 1.386(4) . ?
N19 C70 1.289(4) . ?
C62 C66 1.404(4) . ?
C61 C68 1.466(4) . ?
C71 C75 1.403(4) . ?
C72 H72 0.9500 . ?
C72 C73 1.374(4) . ?
C68 C80 1.387(4) . ?
C68 C69 1.392(4) . ?
C43 H43 0.9500 . ?
C43 C44 1.368(4) . ?
C74 C76 1.501(4) . ?
C74 C73 1.384(4) . ?
C74 C75 1.381(4) . ?
C51 C55 1.404(4) . ?
C80 H80 0.9500 . ?
C80 C79 1.386(5) . ?
C45 C44 1.391(5) . ?
C45 C46 1.380(4) . ?
C45 C47 1.497(4) . ?
C49 C48 1.384(4) . ?
C49 C50 1.469(4) . ?
C49 C57 1.389(4) . ?
C44 H44 0.9500 . ?
C63 H63 0.9500 . ?
C63 C64 1.375(4) . ?
C53 H53 0.9500 . ?
C53 C52 1.371(4) . ?
C53 C54 1.390(5) . ?
C79 H79 0.9500 . ?
C79 C78 1.397(5) . ?
C55 H55 0.9500 . ?
C55 C54 1.372(5) . ?
C76 H76A 0.9800 . ?
C76 H76B 0.9800 . ?
C76 H76C 0.9800 . ?
C73 H73 0.9500 . ?
C52 H52 0.9500 . ?
C69 C70 1.471(4) . ?
C69 C77 1.382(4) . ?
C64 H64 0.9500 . ?
C64 C65 1.393(5) . ?
C60 H60 0.9500 . ?
C60 C48 1.391(4) . ?
C60 C59 1.383(5) . ?
C65 C66 1.377(4) . ?
C65 C67 1.496(4) . ?
C66 H66 0.9500 . ?
C41 C48 1.470(4) . ?
C75 H75 0.9500 . ?
C42 C46 1.406(4) . ?
C46 H46 0.9500 . ?
C58 H58 0.9500 . ?
C58 C59 1.391(5) . ?
C58 C57 1.379(5) . ?
C59 H59 0.9500 . ?
C57 H57 0.9500 . ?
C54 C56 1.505(4) . ?
C77 H77 0.9500 . ?
C77 C78 1.386(5) . ?
C78 H78 0.9500 . ?
C47 H47A 0.9800 . ?
C47 H47B 0.9800 . ?
C47 H47C 0.9800 . ?
C67 H67A 0.9800 . ?
C67 H67B 0.9800 . ?
C67 H67C 0.9800 . ?
C56 H56A 0.9800 . ?
C56 H56B 0.9800 . ?
C56 H56C 0.9800 . ?
P1 F1 1.598(7) . ?
P1 F2 1.605(8) . ?
P1 F3 1.607(7) . ?
P1 F4 1.605(7) . ?
P1 F5 1.588(6) . ?
P1 F6 1.581(5) . ?
P1 F2A 1.587(13) . ?
P1 F3A 1.607(12) . ?
P1 F6A 1.682(9) . ?
P1 F5A 1.566(10) . ?
P1 F1A 1.577(11) . ?
P1 F4A 1.523(11) . ?
P2 F7 1.594(2) . ?
P2 F8 1.588(2) . ?
P2 F9 1.564(3) . ?
P2 F10 1.567(3) . ?
P2 F11 1.589(3) . ?
P2 F12 1.605(3) . ?
O1 H1 0.8400 . ?
O1 C81 1.421(5) . ?
C81 H81A 0.9800 . ?
C81 H81B 0.9800 . ?
C81 H81C 0.9800 . ?
O2 H2A 0.8702 . ?
O2 H2B 0.8700 . ?

loop_
_geom_torsion_atom_site_label_1
_geom_torsion_atom_site_label_2
_geom_torsion_atom_site_label_3
_geom_torsion_atom_site_label_4
_geom_torsion
_geom_torsion_site_symmetry_1
_geom_torsion_site_symmetry_2
_geom_torsion_site_symmetry_3
_geom_torsion_site_symmetry_4
_geom_torsion_publ_flag
Cr1 N1 C1 N2 -6.1(4) . . . . ?
Cr1 N1 C1 C8 171.33(18) . . . . ?
Cr1 N1 C10 N4 2.7(4) . . . . ?
Cr1 N1 C10 C9 -172.49(18) . . . . ?
Cr1 N6 C21 N7 2.3(4) . . . . ?
Cr1 N6 C21 C28 -175.91(18) . . . . ?
Cr1 N6 C30 N9 -4.9(4) . . . . ?
Cr1 N6 C30 C29 174.73(18) . . . . ?
Cr1 N3 C3 C4 163.0(2) . . . . ?
Cr1 N3 C2 N2 23.8(4) . . . . ?
Cr1 N3 C2 C6 -160.0(2) . . . . ?
Cr1 N8 C23 C24 166.6(2) . . . . ?
Cr1 N8 C22 N7 15.1(4) . . . . ?
Cr1 N8 C22 C26 -166.7(2) . . . . ?
Cr1 N10 C32 C33 166.7(2) . . . . ?
Cr1 N10 C31 N9 18.0(4) . . . . ?
Cr1 N10 C31 C35 -164.8(2) . . . . ?
Cr1 N5 C11 N4 20.6(4) . . . . ?
Cr1 N5 C11 C15 -167.2(2) . . . . ?
Cr1 N5 C12 C13 171.4(2) . . . . ?
N6 C21 C28 C29 3.2(3) . . . . ?
N6 C21 C28 C40 -177.6(3) . . . . ?
N3 C3 C4 C5 -1.4(5) . . . . ?
N3 C2 C6 C5 -3.7(4) . . . . ?
N8 C23 C24 C25 2.0(5) . . . . ?
N10 C32 C33 C34 -0.4(4) . . . . ?
N7 C21 C28 C29 -175.2(3) . . . . ?
N7 C21 C28 C40 3.9(5) . . . . ?
N4 C11 C15 C14 167.4(3) . . . . ?
N5 C11 C15 C14 -5.5(4) . . . . ?
N2 C2 C6 C5 172.8(3) . . . . ?
C11 N4 C10 N1 -14.6(5) . . . . ?
C11 N4 C10 C9 160.1(3) . . . . ?
C11 N5 C12 C13 -2.1(4) . . . . ?
C11 C15 C14 C13 0.9(4) . . . . ?
C11 C15 C14 C16 -177.0(3) . . . . ?
C21 N6 C30 N9 -177.9(3) . . . . ?
C21 N6 C30 C29 1.8(3) . . . . ?
C21 N7 C22 N8 -3.5(4) . . . . ?
C21 N7 C22 C26 178.2(3) . . . . ?
C9 C8 C20 C19 -1.2(4) . . . . ?
C9 C8 C1 N1 1.6(3) . . . . ?
C9 C8 C1 N2 179.2(3) . . . . ?
C29 C37 C38 C39 0.7(5) . . . . ?
C3 N3 C2 N2 -169.7(3) . . . . ?
C3 N3 C2 C6 6.5(4) . . . . ?
C23 N8 C22 N7 -174.7(3) . . . . ?
C23 N8 C22 C26 3.4(4) . . . . ?
C8 C9 C10 N1 1.8(3) . . . . ?
C8 C9 C10 N4 -173.9(3) . . . . ?
C8 C9 C17 C18 -1.2(4) . . . . ?
C26 C25 C24 C23 1.2(4) . . . . ?
C30 N6 C21 N7 175.2(3) . . . . ?
C30 N6 C21 C28 -3.0(3) . . . . ?
C30 N9 C31 N10 0.3(5) . . . . ?
C30 N9 C31 C35 -177.1(3) . . . . ?
C30 C29 C37 C38 -178.5(3) . . . . ?
C30 C29 C28 C21 -2.0(3) . . . . ?
C30 C29 C28 C40 178.7(3) . . . . ?
C12 N5 C11 N4 -166.3(3) . . . . ?
C12 N5 C11 C15 5.9(4) . . . . ?
C12 C13 C14 C15 2.9(4) . . . . ?
C12 C13 C14 C16 -179.3(3) . . . . ?
C25 C26 C22 N8 -0.4(4) . . . . ?
C25 C26 C22 N7 178.0(3) . . . . ?
C40 C39 C38 C37 0.1(5) . . . . ?
C35 C34 C33 C32 3.1(4) . . . . ?
C32 N10 C31 N9 -172.5(3) . . . . ?
C32 N10 C31 C35 4.7(4) . . . . ?
C39 C40 C28 C21 -179.0(3) . . . . ?
C39 C40 C28 C29 0.1(4) . . . . ?
C34 C35 C31 N10 -2.1(4) . . . . ?
C34 C35 C31 N9 175.3(3) . . . . ?
C18 C19 C20 C8 0.1(4) . . . . ?
C37 C29 C30 N6 177.9(3) . . . . ?
C37 C29 C30 N9 -2.4(5) . . . . ?
C37 C29 C28 C21 -180.0(3) . . . . ?
C37 C29 C28 C40 0.8(4) . . . . ?
C19 C18 C17 C9 0.0(4) . . . . ?
C7 C5 C6 C2 178.7(3) . . . . ?
C7 C5 C4 C3 -176.3(3) . . . . ?
C20 C8 C1 N1 -176.5(3) . . . . ?
C20 C8 C1 N2 1.2(5) . . . . ?
C36 C34 C33 C32 -178.2(3) . . . . ?
C22 N8 C23 C24 -4.3(4) . . . . ?
C22 N7 C21 N6 -6.2(5) . . . . ?
C22 N7 C21 C28 171.8(3) . . . . ?
C22 C26 C25 C24 -2.0(4) . . . . ?
C22 C26 C25 C27 -179.8(3) . . . . ?
C1 N1 C10 N4 174.5(3) . . . . ?
C1 N1 C10 C9 -0.8(3) . . . . ?
C1 N2 C2 N3 -0.4(5) . . . . ?
C1 N2 C2 C6 -176.8(3) . . . . ?
C1 C8 C20 C19 176.5(3) . . . . ?
C2 N3 C3 C4 -4.1(4) . . . . ?
C2 N2 C1 N1 -10.0(5) . . . . ?
C2 N2 C1 C8 172.8(3) . . . . ?
C10 N1 C1 N2 -177.9(3) . . . . ?
C10 N1 C1 C8 -0.5(3) . . . . ?
C10 N4 C11 N5 1.4(4) . . . . ?
C10 N4 C11 C15 -171.3(3) . . . . ?
C10 C9 C8 C20 176.3(3) . . . . ?
C10 C9 C8 C1 -2.0(3) . . . . ?
C10 C9 C17 C18 -174.1(3) . . . . ?
C28 C29 C30 N6 0.2(3) . . . . ?
C28 C29 C30 N9 179.9(3) . . . . ?
C28 C29 C37 C38 -1.1(4) . . . . ?
C28 C40 C39 C38 -0.5(4) . . . . ?
C6 C5 C4 C3 4.3(4) . . . . ?
C31 N10 C32 C33 -3.5(4) . . . . ?
C31 N9 C30 N6 -8.0(5) . . . . ?
C31 N9 C30 C29 172.4(3) . . . . ?
C31 C35 C34 C36 179.4(3) . . . . ?
C31 C35 C34 C33 -1.9(4) . . . . ?
C4 C5 C6 C2 -1.9(4) . . . . ?
C14 C13 C12 N5 -2.4(5) . . . . ?
C17 C9 C8 C20 1.8(4) . . . . ?
C17 C9 C8 C1 -176.4(3) . . . . ?
C17 C9 C10 N1 175.5(3) . . . . ?
C17 C9 C10 N4 -0.2(5) . . . . ?
C17 C18 C19 C20 0.5(5) . . . . ?
C27 C25 C24 C23 179.1(3) . . . . ?
Cr2 N11 C41 N12 -0.4(4) . . . . ?
Cr2 N11 C41 C48 179.08(18) . . . . ?
Cr2 N11 C50 N14 3.5(4) . . . . ?
Cr2 N11 C50 C49 -177.98(19) . . . . ?
Cr2 N16 C61 N17 6.7(4) . . . . ?
Cr2 N16 C61 C68 -173.95(19) . . . . ?
Cr2 N16 C70 N19 -2.2(4) . . . . ?
Cr2 N16 C70 C69 175.70(19) . . . . ?
Cr2 N13 C43 C44 -171.0(2) . . . . ?
Cr2 N13 C42 N12 -10.7(4) . . . . ?
Cr2 N13 C42 C46 170.6(2) . . . . ?
Cr2 N15 C51 N14 -5.8(4) . . . . ?
Cr2 N15 C51 C55 176.1(2) . . . . ?
Cr2 N15 C52 C53 -177.5(2) . . . . ?
Cr2 N18 C62 N17 -12.3(4) . . . . ?
Cr2 N18 C62 C66 171.2(2) . . . . ?
Cr2 N18 C63 C64 -174.1(2) . . . . ?
Cr2 N20 C71 N19 -13.2(4) . . . . ?
Cr2 N20 C71 C75 170.7(2) . . . . ?
Cr2 N20 C72 C73 -172.2(2) . . . . ?
N11 C41 C48 C49 -1.3(3) . . . . ?
N11 C41 C48 C60 -179.6(3) . . . . ?
N16 C61 C68 C80 -179.8(3) . . . . ?
N16 C61 C68 C69 -1.8(3) . . . . ?
N17 C62 C66 C65 -172.3(3) . . . . ?
N17 C61 C68 C80 -0.4(5) . . . . ?
N17 C61 C68 C69 177.7(3) . . . . ?
N14 C51 C55 C54 -176.5(3) . . . . ?
N13 C43 C44 C45 -1.1(5) . . . . ?
N13 C42 C46 C45 1.4(5) . . . . ?
N15 C51 C55 C54 1.8(5) . . . . ?
N12 C41 C48 C49 178.2(3) . . . . ?
N12 C41 C48 C60 -0.1(5) . . . . ?
N12 C42 C46 C45 -177.4(3) . . . . ?
N18 C62 C66 C65 4.5(4) . . . . ?
N18 C63 C64 C65 1.3(5) . . . . ?
N20 C71 C75 C74 1.3(4) . . . . ?
N20 C72 C73 C74 0.9(5) . . . . ?
N19 C71 C75 C74 -175.2(3) . . . . ?
C62 N17 C61 N16 8.7(5) . . . . ?
C62 N17 C61 C68 -170.6(3) . . . . ?
C62 N18 C63 C64 4.0(4) . . . . ?
C61 N16 C70 N19 -176.0(3) . . . . ?
C61 N16 C70 C69 1.9(3) . . . . ?
C61 N17 C62 N18 -5.1(4) . . . . ?
C61 N17 C62 C66 171.6(3) . . . . ?
C61 C68 C80 C79 177.4(3) . . . . ?
C61 C68 C69 C70 2.8(3) . . . . ?
C61 C68 C69 C77 -177.9(3) . . . . ?
C71 N20 C72 C73 2.4(4) . . . . ?
C71 N19 C70 N16 7.4(5) . . . . ?
C71 N19 C70 C69 -170.3(3) . . . . ?
C72 N20 C71 N19 172.6(3) . . . . ?
C72 N20 C71 C75 -3.5(4) . . . . ?
C68 C80 C79 C78 -0.3(5) . . . . ?
C68 C69 C70 N16 -3.0(3) . . . . ?
C68 C69 C70 N19 175.1(3) . . . . ?
C68 C69 C77 C78 0.3(5) . . . . ?
C43 N13 C42 N12 173.9(3) . . . . ?
C43 N13 C42 C46 -4.8(4) . . . . ?
C51 N14 C50 N11 1.5(5) . . . . ?
C51 N14 C50 C49 -176.8(3) . . . . ?
C51 N15 C52 C53 1.1(4) . . . . ?
C51 C55 C54 C53 0.2(5) . . . . ?
C51 C55 C54 C56 179.3(3) . . . . ?
C80 C68 C69 C70 -178.9(3) . . . . ?
C80 C68 C69 C77 0.5(5) . . . . ?
C80 C79 C78 C77 1.0(5) . . . . ?
C44 C45 C46 C42 2.3(5) . . . . ?
C63 N18 C62 N17 169.7(3) . . . . ?
C63 N18 C62 C66 -6.7(4) . . . . ?
C63 C64 C65 C66 -3.7(5) . . . . ?
C63 C64 C65 C67 178.0(3) . . . . ?
C76 C74 C73 C72 176.4(3) . . . . ?
C76 C74 C75 C71 -177.4(3) . . . . ?
C73 C74 C75 C71 2.1(4) . . . . ?
C52 N15 C51 N14 175.8(3) . . . . ?
C52 N15 C51 C55 -2.4(4) . . . . ?
C52 C53 C54 C55 -1.5(5) . . . . ?
C52 C53 C54 C56 179.4(3) . . . . ?
C69 C68 C80 C79 -0.5(5) . . . . ?
C69 C77 C78 C79 -1.0(5) . . . . ?
C64 C65 C66 C62 1.0(4) . . . . ?
C70 N16 C61 N17 -179.5(3) . . . . ?
C70 N16 C61 C68 -0.1(3) . . . . ?
C70 N19 C71 N20 1.2(5) . . . . ?
C70 N19 C71 C75 177.6(3) . . . . ?
C70 C69 C77 C78 179.4(3) . . . . ?
C41 N11 C50 N14 -177.5(3) . . . . ?
C41 N11 C50 C49 1.0(3) . . . . ?
C41 N12 C42 N13 1.3(5) . . . . ?
C41 N12 C42 C46 -179.9(3) . . . . ?
C48 C49 C50 N11 -1.8(3) . . . . ?
C48 C49 C50 N14 176.9(3) . . . . ?
C48 C49 C57 C58 -0.1(5) . . . . ?
C48 C60 C59 C58 0.6(5) . . . . ?
C75 C74 C73 C72 -3.2(4) . . . . ?
C42 N13 C43 C44 4.8(4) . . . . ?
C42 N12 C41 N11 4.9(5) . . . . ?
C42 N12 C41 C48 -174.5(3) . . . . ?
C50 N11 C41 N12 -179.3(3) . . . . ?
C50 N11 C41 C48 0.1(3) . . . . ?
C50 N14 C51 N15 -0.1(5) . . . . ?
C50 N14 C51 C55 178.1(3) . . . . ?
C50 C49 C48 C60 -179.7(3) . . . . ?
C50 C49 C48 C41 1.8(3) . . . . ?
C50 C49 C57 C58 -179.7(3) . . . . ?
C46 C45 C44 C43 -2.5(4) . . . . ?
C59 C60 C48 C49 -0.9(4) . . . . ?
C59 C60 C48 C41 177.2(3) . . . . ?
C59 C58 C57 C49 -0.1(5) . . . . ?
C57 C49 C48 C60 0.7(5) . . . . ?
C57 C49 C48 C41 -177.9(3) . . . . ?
C57 C49 C50 N11 177.8(3) . . . . ?
C57 C49 C50 N14 -3.5(5) . . . . ?
C57 C58 C59 C60 -0.1(5) . . . . ?
C54 C53 C52 N15 0.9(5) . . . . ?
C77 C69 C70 N16 177.8(3) . . . . ?
C77 C69 C70 N19 -4.1(5) . . . . ?
C47 C45 C44 C43 178.4(3) . . . . ?
C47 C45 C46 C42 -178.6(3) . . . . ?
C67 C65 C66 C62 179.2(3) . . . . ?

loop_
_smtbx_masks_void_nr
_smtbx_masks_void_average_x
_smtbx_masks_void_average_y
_smtbx_masks_void_average_z
_smtbx_masks_void_volume
_smtbx_masks_void_count_electrons
_smtbx_masks_void_content
1 0.500 0.000 0.500 154.6 41.5 '2.5 CH3OH'
2 0.500 0.500 0.000 154.6 41.5 '2.5 CH3OH'
